data_7151501
loop_
_publ_author_name
'Thanyasirikul, Yupa'
'Pakawatchai, Chaveng'
'Cole, Marcus L.'
'Junk, Peter C.'
'Skelton, Brian W.'
'White, Allan H.'

_publ_section_title
;
 Reappraising the formation of Jaff&#xFFFD;'s base: studies of the
 treatment of imidazolidine-2-thione with mild oxidising agents
;
_journal_issue 18
_journal_name_full 'Organic &amp;  Biomolecular Chemistry'
_journal_page_first 3217
_journal_paper_doi 10.1039/b306647a
_journal_volume 1
_journal_year 2003
_chemical_formula_sum 'C6 H11 Br N4 S'
_chemical_formula_weight 251.15
_space_group_IT_number 62
_symmetry_cell_setting orthorhombic
_symmetry_space_group_name_Hall '-P 2ac 2n'
_symmetry_space_group_name_H-M 'P n m a'
_audit_creation_date 02-05-08
_audit_creation_method Xtal3.6
_cell_angle_alpha 90.00000
_cell_angle_beta 90.00000
_cell_angle_gamma 90.00000
_cell_formula_units_Z 4
_cell_length_a 15.295(3)
_cell_length_b 6.895(7)
_cell_length_c 9.063(2)
_cell_measurement_reflns_used 6
_cell_measurement_temperature 293
_cell_measurement_theta_max 28.0
_cell_measurement_theta_min 24.3
_cell_volume 955.8(10)
_computing_cell_refinement 'Enraf Nonius software'
_computing_data_collection 'Enraf Nonius software'
_computing_data_reduction 'xtal ADDREF SORTRF'
_computing_molecular_graphics xtal
_computing_publication_material 'xtal BONDLA CIFIO'
_computing_structure_refinement 'xtal CRYLSQ'
_computing_structure_solution xtal
_diffrn_ambient_temperature 293
_diffrn_measurement_device_type
;
CAD4 diffractometer
;
_diffrn_measurement_method '2\q-\w scans'
_diffrn_radiation_detector 'scintillation counter'
_diffrn_radiation_monochromator graphite
_diffrn_radiation_source 'sealed tube'
_diffrn_radiation_type 'Mo K\a'
_diffrn_radiation_wavelength .71073
_diffrn_reflns_av_sigmaI/netI .046
_diffrn_reflns_limit_h_max 23
_diffrn_reflns_limit_h_min 0
_diffrn_reflns_limit_k_max 0
_diffrn_reflns_limit_k_min -6
_diffrn_reflns_limit_l_max 13
_diffrn_reflns_limit_l_min 0
_diffrn_reflns_number 1521
_diffrn_reflns_theta_max 32.44
_diffrn_reflns_theta_min 2.61
_diffrn_standards_decay_% 0
_diffrn_standards_interval_time 60
_diffrn_standards_number 6
_exptl_absorpt_coefficient_mu 4.472
_exptl_absorpt_correction_T_max .36
_exptl_absorpt_correction_T_min .16
_exptl_absorpt_correction_type analytical
_exptl_absorpt_process_details
;
XTAl absorb
;
_exptl_crystal_colour colourless
_exptl_crystal_density_diffrn 1.745
_exptl_crystal_description block
_exptl_crystal_F_000 504
_exptl_crystal_size_max .59
_exptl_crystal_size_mid .58
_exptl_crystal_size_min .37
_refine_diff_density_max .656
_refine_diff_density_min -.388
_refine_ls_goodness_of_fit_all 1.115
_refine_ls_goodness_of_fit_ref 1.148
_refine_ls_hydrogen_treatment refall
_refine_ls_matrix_type full
_refine_ls_number_constraints 0
_refine_ls_number_parameters 98
_refine_ls_number_reflns 1039
_refine_ls_number_restraints 0
_refine_ls_R_factor_all .051
_refine_ls_R_factor_gt .033
_refine_ls_shift/su_max .043
_refine_ls_shift/su_mean .003
_refine_ls_structure_factor_coef F
_refine_ls_weighting_scheme calc
_refine_ls_wR_factor_all .059
_refine_ls_wR_factor_ref .049
_reflns_d_resolution_high .663
_reflns_d_resolution_low 7.785
_reflns_Friedel_coverage 0
_reflns_limit_h_max 23
_reflns_limit_h_min 0
_reflns_limit_k_max 6
_reflns_limit_k_min 0
_reflns_limit_l_max 13
_reflns_limit_l_min 0
_reflns_number_gt 1056
_reflns_number_total 1521
_reflns_threshold_expression 'I    > 3.00 sig(I   )'
_cod_data_source_file b306647a.txt
_cod_data_source_block etucub
_cod_original_sg_symbol_Hall -p_2ac_2n
_cod_original_sg_symbol_H-M P_n_m_a
_cod_original_formula_sum 'C6 H11 Br1 N4 S1'
_cod_database_code 7151501

loop_
_symmetry_equiv_pos_as_xyz
+x,+y,+z
1/2-x,-y,1/2+z
1/2+x,1/2-y,1/2-z
-x,1/2+y,-z
-x,-y,-z
1/2+x,+y,1/2-z
1/2-x,1/2+y,1/2+z
+x,1/2-y,+z

loop_
_atom_site_label
_atom_site_fract_x
_atom_site_fract_y
_atom_site_fract_z
_atom_site_U_iso_or_equiv
_atom_site_adp_type
_atom_site_calc_flag
_atom_site_calc_attached_atom
_atom_site_occupancy
_atom_site_disorder_assembly
_atom_site_disorder_group
Br .30184(3) .75000 .49688(4) .0480(3) Uani ? ? 1.00000 ? ?
N1 .4454(2) .75000 -.0560(4) .0390(17) Uani ? ? 1.00000 ? ?
C2 .4600(3) .75000 .0981(5) .040(2) Uani ? ? 1.00000 ? ?
S2 .55497(9) .75000 .18446(12) .0536(7) Uani ? ? 1.00000 ? ?
N3 .3810(3) .75000 .1603(4) .050(2) Uani ? ? 1.00000 ? ?
C4 .3072(3) .75000 .0590(6) .050(3) Uani ? ? 1.00000 ? ?
C5 .3510(3) .75000 -.0910(5) .047(3) Uani ? ? 1.00000 ? ?
N1' .4844(2) .75000 -.3044(4) .046(2) Uani ? ? 1.00000 ? ?
C2' .5068(3) .75000 -.1634(4) .037(2) Uani ? ? 1.00000 ? ?
N3' .5914(2) .75000 -.1454(4) .048(2) Uani ? ? 1.00000 ? ?
C4' .6363(3) .75000 -.2875(5) .046(3) Uani ? ? 1.00000 ? ?
C5' .5621(3) .75000 -.3969(5) .060(3) Uani ? ? 1.00000 ? ?
H3 .348(6) .75000 .273(10) .15(3) Uiso ? ? 1.00000 ? ?
H4 .274(3) .871(6) .070(5) .084(12) Uiso ? ? 1.00000 ? ?
H5 .337(2) .863(5) -.144(3) .046(9) Uiso ? ? 1.00000 ? ?
H1' .437(3) .75000 -.328(5) .038(12) Uiso ? ? 1.00000 ? ?
H3' .610(4) .75000 -.073(8) .07(2) Uiso ? ? 1.00000 ? ?
H4' .668(2) .856(4) -.298(3) .038(7) Uiso ? ? 1.00000 ? ?
H5' .564(3) .862(7) -.457(5) .075(12) Uiso ? ? 1.00000 ? ?

loop_
_atom_site_aniso_label
_atom_site_aniso_U_11
_atom_site_aniso_U_22
_atom_site_aniso_U_33
_atom_site_aniso_U_12
_atom_site_aniso_U_13
_atom_site_aniso_U_23
Br .0376(2) .0732(4) .0333(2) .00000 .00482(15) .00000
N1 .0365(15) .051(2) .0292(14) .00000 .0006(13) .00000
C2 .049(2) .040(2) .0298(17) .00000 .0010(16) .00000
S2 .0569(6) .0702(9) .0335(5) .00000 -.0088(5) .00000
N3 .052(2) .063(3) .0357(17) .00000 .0115(16) .00000
C4 .048(3) .054(4) .047(3) .00000 .012(2) .00000
C5 .037(2) .063(3) .041(2) .00000 .0030(17) .00000
N1' .0372(18) .072(3) .0306(16) .00000 -.0022(14) .00000
C2' .0385(18) .042(2) .0292(16) .00000 .0012(15) .00000
N3' .0365(17) .077(3) .0297(16) .00000 .0020(14) .00000
C4' .041(2) .059(3) .040(2) .00000 .0033(17) .00000
C5' .050(3) .099(5) .030(2) .00000 .005(2) .00000

loop_
_atom_type_symbol
_atom_type_description
_atom_type_oxidation_number
_atom_type_number_in_cell
_atom_type_scat_dispersion_real
_atom_type_scat_dispersion_imag
_atom_type_scat_source
C ? 0 24 .002 .002 'Int Tables Vol IV Tables 2.2B and 2.3.1'
H ? 0 44 0 0 'Int Tables Vol IV Tables 2.2B and 2.3.1'
Br ? 0 4 -.374 2.456 'Int Tables Vol IV Tables 2.2B and 2.3.1'
N ? 0 16 .004 .003 'Int Tables Vol IV Tables 2.2B and 2.3.1'
S ? 0 4 .11 .124 'Int Tables Vol IV Tables 2.2B and 2.3.1'

loop_
_diffrn_attenuator_code
_diffrn_attenuator_scale
? ?

loop_
_geom_angle_atom_site_label_1
_geom_angle_atom_site_label_2
_geom_angle_atom_site_label_3
_geom_angle_site_symmetry_1
_geom_angle_site_symmetry_2
_geom_angle_site_symmetry_3
_geom_angle
_geom_angle_publ_flag
C2 N1 C5 . . . 111.5(3) ?
C2 N1 C2' . . . 127.0(3) ?
C5 N1 C2' . . . 121.6(3) ?
N1 C2 S2 . . . 127.4(3) ?
N1 C2 N3 . . . 105.9(3) ?
S2 C2 N3 . . . 126.7(3) ?
C2 N3 C4 . . . 115.9(4) ?
C2 N3 H3 . . . 141(4) ?
C4 N3 H3 . . . 103(4) ?
N3 C4 C5 . . . 102.9(4) ?
N3 C4 H4 . . . 110(3) ?
N3 C4 H4 . . '8 565' 110(3) ?
C5 C4 H4 . . . 109(3) ?
C5 C4 H4 . . '8 565' 109(3) ?
H4 C4 H4 . . '8 565' 116(4) ?
N1 C5 C4 . . . 103.8(4) ?
N1 C5 H5 . . . 109(2) ?
N1 C5 H5 . . '8 565' 109(2) ?
C4 C5 H5 . . . 111(2) ?
C4 C5 H5 . . '8 565' 111(2) ?
H5 C5 H5 . . '8 565' 112(3) ?
C2' N1' C5' . . . 110.2(4) ?
C2' N1' H1' . . . 121(3) ?
C5' N1' H1' . . . 129(3) ?
N1 C2' N1' . . . 121.0(4) ?
N1 C2' N3' . . . 126.8(4) ?
N1' C2' N3' . . . 112.2(4) ?
C2' N3' C4' . . . 110.9(4) ?
C2' N3' H3' . . . 121(5) ?
C4' N3' H3' . . . 129(5) ?
N3' C4' C5' . . . 103.1(4) ?
N3' C4' H4' . . . 110.7(19) ?
N3' C4' H4' . . '8 565' 110.7(19) ?
C5' C4' H4' . . . 109.8(19) ?
C5' C4' H4' . . '8 565' 109.8(19) ?
H4' C4' H4' . . '8 565' 112(3) ?
N1' C5' C4' . . . 103.7(4) ?
N1' C5' H5' . . . 111(3) ?
N1' C5' H5' . . '8 565' 111(3) ?
C4' C5' H5' . . . 111(3) ?
C4' C5' H5' . . '8 565' 111(3) ?
H5' C5' H5' . . '8 565' 110(4) ?

loop_
_geom_bond_atom_site_label_1
_geom_bond_atom_site_label_2
_geom_bond_site_symmetry_1
_geom_bond_site_symmetry_2
_geom_bond_distance
_geom_bond_publ_flag
N1 C2 . . 1.415(5) ?
N1 C5 . . 1.478(6) ?
N1 C2' . . 1.353(5) ?
C2 S2 . . 1.650(4) ?
C2 N3 . . 1.332(6) ?
N3 C4 . . 1.455(6) ?
N3 H3 . . 1.15(9) ?
C4 C5 . . 1.516(7) ?
C4 H4 . . .98(4) ?
C4 H4 . '8 565' .98(4) ?
C5 H5 . . .94(3) ?
C5 H5 . '8 565' .94(3) ?
N1' C2' . . 1.323(5) ?
N1' C5' . . 1.454(6) ?
N1' H1' . . .75(5) ?
C2' N3' . . 1.305(6) ?
N3' C4' . . 1.459(6) ?
N3' H3' . . .72(7) ?
C4' C5' . . 1.507(7) ?
C4' H4' . . .88(3) ?
C4' H4' . '8 565' .88(3) ?
C5' H5' . . .95(5) ?
C5' H5' . '8 565' .95(5) ?

loop_
_geom_hbond_atom_site_label_D
_geom_hbond_atom_site_label_H
_geom_hbond_atom_site_label_A
_geom_hbond_site_symmetry_D
_geom_hbond_site_symmetry_H
_geom_hbond_site_symmetry_A
_geom_hbond_distance_DH
_geom_hbond_distance_HA
_geom_hbond_distance_DA
_geom_hbond_angle_DHA
_geom_hbond_publ_flag
? ? ? ? ? ? ? ? ? ? ?

loop_
_geom_torsion_atom_site_label_1
_geom_torsion_atom_site_label_2
_geom_torsion_atom_site_label_3
_geom_torsion_atom_site_label_4
_geom_torsion_site_symmetry_1
_geom_torsion_site_symmetry_2
_geom_torsion_site_symmetry_3
_geom_torsion_site_symmetry_4
_geom_torsion
_geom_torsion_publ_flag
? ? ? ? ? ? ? ? ? ?
